data_7241729
loop_
_publ_author_name
'Chen, Kai'
'Hua, Zi-Yi'
'Li, Ran'
'Peng, Yu-Ying'
'Zhu, Qiang Zhao'
'Zhao, Jiang-Lin'
'Redshaw, Carl'

_publ_section_title
;
 Assemblies of cucurbit[6]uril-based coordination complexes with
 disulfonate ligands: from discrete complexes to one- and two-dimensional
 polymers
;
_journal_issue 2
_journal_name_full CrystEngComm
_journal_page_first 465
_journal_page_last 481
_journal_paper_doi 10.1039/D0CE01456G
_journal_volume 23
_journal_year 2021
_chemical_formula_sum 'C28 H24 N12 O17 S2 Sr'
_chemical_formula_weight 952.33
_space_group_crystal_system monoclinic
_space_group_IT_number 14
_space_group_name_Hall '-P 2yn'
_space_group_name_H-M_alt 'P 1 21/n 1'
_atom_sites_solution_hydrogens geom
_audit_creation_method SHELXL-2018/3
_audit_update_record
;
2020-02-27 deposited with the CCDC.	2020-11-11 downloaded from the CCDC.
;
_cell_angle_alpha 90
_cell_angle_beta 90.124(4)
_cell_angle_gamma 90
_cell_formula_units_Z 4
_cell_length_a 16.623(4)
_cell_length_b 10.715(2)
_cell_length_c 25.723(6)
_cell_measurement_reflns_used 4684
_cell_measurement_temperature 296(2)
_cell_measurement_theta_max 22.89
_cell_measurement_theta_min 2.40
_cell_volume 4581.7(18)
_computing_structure_refinement 'SHELXL-2018/3 (Sheldrick, 2018)'
_diffrn_ambient_temperature 296(2)
_diffrn_measured_fraction_theta_full 0.998
_diffrn_measured_fraction_theta_max 0.998
_diffrn_measurement_device_type 'Bruker APEX-II CCD'
_diffrn_measurement_method '\f and \w scans'
_diffrn_radiation_type MoK\a
_diffrn_radiation_wavelength 0.71073
_diffrn_reflns_av_R_equivalents 0.1017
_diffrn_reflns_av_unetI/netI 0.0885
_diffrn_reflns_Laue_measured_fraction_full 0.998
_diffrn_reflns_Laue_measured_fraction_max 0.998
_diffrn_reflns_limit_h_max 19
_diffrn_reflns_limit_h_min -19
_diffrn_reflns_limit_k_max 12
_diffrn_reflns_limit_k_min -12
_diffrn_reflns_limit_l_max 30
_diffrn_reflns_limit_l_min -30
_diffrn_reflns_number 33674
_diffrn_reflns_point_group_measured_fraction_full 0.998
_diffrn_reflns_point_group_measured_fraction_max 0.998
_diffrn_reflns_theta_full 24.999
_diffrn_reflns_theta_max 24.999
_diffrn_reflns_theta_min 1.460
_exptl_absorpt_coefficient_mu 1.344
_exptl_crystal_colour colourless
_exptl_crystal_density_diffrn 1.381
_exptl_crystal_description needle
_exptl_crystal_F_000 1928
_exptl_crystal_size_max 0.200
_exptl_crystal_size_mid 0.150
_exptl_crystal_size_min 0.150
_refine_diff_density_max 0.731
_refine_diff_density_min -0.849
_refine_diff_density_rms 0.092
_refine_ls_extinction_coef 0.0009(2)
_refine_ls_extinction_expression Fc^*^=kFc[1+0.001xFc^2^\l^3^/sin(2\q)]^-1/4^
_refine_ls_extinction_method 'SHELXL-2018/3 (Sheldrick 2018)'
_refine_ls_goodness_of_fit_ref 1.048
_refine_ls_hydrogen_treatment constr
_refine_ls_matrix_type full
_refine_ls_number_parameters 570
_refine_ls_number_reflns 8059
_refine_ls_number_restraints 78
_refine_ls_restrained_S_all 1.058
_refine_ls_R_factor_all 0.0968
_refine_ls_R_factor_gt 0.0649
_refine_ls_shift/su_max 0.001
_refine_ls_shift/su_mean 0.000
_refine_ls_structure_factor_coef Fsqd
_refine_ls_weighting_details 'w=1/[\s^2^(Fo^2^)+(0.1045P)^2^] where P=(Fo^2^+2Fc^2^)/3'
_refine_ls_weighting_scheme calc
_refine_ls_wR_factor_gt 0.1783
_refine_ls_wR_factor_ref 0.1955
_reflns_Friedel_coverage 0.000
_reflns_number_gt 5202
_reflns_number_total 8059
_reflns_threshold_expression 'I > 2\s(I)'
_cod_data_source_file d0ce01456g2.cif
_cod_data_source_block shelx_CCDC4
_cod_depositor_comments 'Adding full bibliography for 7241725--7241733.cif.'
_cod_original_sg_symbol_H-M 'P 21/n'
_cod_database_code 7241729
_shelx_shelxl_version_number 2018/3
_shelx_space_group_comment
;
The symmetry employed for this shelxl refinement is uniquely defined
by the following loop, which should always be used as a source of
symmetry information in preference to the above space-group names.
They are only intended as comments.
;
_shelx_estimated_absorpt_t_min 0.775
_shelx_estimated_absorpt_t_max 0.824
_platon_squeeze_void_probe_radius 1.20

loop_
_space_group_symop_operation_xyz
'x, y, z'
'-x+1/2, y+1/2, -z+1/2'
'-x, -y, -z'
'x-1/2, -y-1/2, z-1/2'

loop_
_atom_site_label
_atom_site_type_symbol
_atom_site_fract_x
_atom_site_fract_y
_atom_site_fract_z
_atom_site_U_iso_or_equiv
_atom_site_adp_type
_atom_site_occupancy
_atom_site_site_symmetry_order
_atom_site_calc_flag
_atom_site_refinement_flags_posn
_atom_site_refinement_flags_adp
_atom_site_refinement_flags_occupancy
_atom_site_disorder_assembly
_atom_site_disorder_group
Sr1 Sr 0.67274(3) 0.91990(4) 0.52783(2) 0.0463(2) Uani 1 1 d . . . . .
S1 S 0.87723(10) 0.0132(2) 0.34524(6) 0.0772(6) Uani 1 1 d . . . . .
S2 S 0.43441(15) 0.1017(2) 0.18262(11) 0.1066(8) Uani 1 1 d . U . . .
O1 O 0.7298(2) 0.7164(3) 0.49345(12) 0.0471(9) Uani 1 1 d . . . . .
O2 O 0.6320(2) 0.7177(3) 0.37111(13) 0.0540(9) Uani 1 1 d . . . . .
O3 O 0.4334(3) 0.7759(3) 0.36507(16) 0.0691(12) Uani 1 1 d . . . . .
O4 O 0.6701(2) 0.1605(3) 0.51664(12) 0.0446(8) Uani 1 1 d . . . . .
O5 O 0.5669(2) 0.1624(3) 0.39808(13) 0.0492(9) Uani 1 1 d . . . . .
O6 O 0.3672(2) 0.2296(3) 0.39742(13) 0.0531(9) Uani 1 1 d . . . . .
O7 O 0.9032(4) 0.1213(7) 0.3712(3) 0.148(3) Uani 1 1 d . . . . .
O8 O 0.8495(3) -0.0830(7) 0.3821(2) 0.131(3) Uani 1 1 d . . . . .
O9 O 0.9343(3) -0.0359(5) 0.30866(16) 0.0803(13) Uani 1 1 d . . . . .
O10 O 0.4151(10) -0.0220(15) 0.1617(7) 0.157(5) Uani 0.595(12) 1 d . U P A 1
O11 O 0.3758(7) 0.1664(15) 0.2187(6) 0.133(4) Uani 0.595(12) 1 d . U P A 1
O12 O 0.4597(7) 0.1964(16) 0.1412(5) 0.126(4) Uani 0.595(12) 1 d . U P A 1
O1W O 0.6433(3) 0.9335(3) 0.43089(15) 0.0699(12) Uani 1 1 d . . . . .
O2W O 0.5283(3) 0.8155(6) 0.50392(19) 0.1124(19) Uani 1 1 d . . . . .
O3W O 0.5551(3) 1.0163(4) 0.57918(19) 0.0820(14) Uani 1 1 d . . . . .
O4W O 0.7659(3) 0.9636(4) 0.60477(18) 0.0839(14) Uani 1 1 d . . . . .
O5W O 0.8136(3) 0.9718(4) 0.48700(17) 0.0769(13) Uani 1 1 d . . . . .
C1 C 0.7519(3) 0.6062(4) 0.49730(18) 0.0372(11) Uani 1 1 d . . . . .
C2 C 0.7963(3) 0.4199(4) 0.53468(19) 0.0376(11) Uani 1 1 d . . . . .
H2 H 0.850236 0.406935 0.549181 0.045 Uiso 1 1 calc R U . . .
C3 C 0.7128(3) 0.2528(4) 0.51259(17) 0.0364(11) Uani 1 1 d . . . . .
C4 C 0.7961(3) 0.4061(4) 0.47595(18) 0.0369(11) Uani 1 1 d . . . . .
H4 H 0.849940 0.389034 0.462287 0.044 Uiso 1 1 calc R U . . .
C5 C 0.7657(3) 0.5659(4) 0.40388(18) 0.0411(12) Uani 1 1 d . . . . .
H5A H 0.768530 0.656302 0.402803 0.049 Uiso 1 1 calc R U . . .
H5B H 0.813942 0.533601 0.387554 0.049 Uiso 1 1 calc R U . . .
C6 C 0.7302(3) 0.2426(4) 0.41714(17) 0.0378(11) Uani 1 1 d . . . . .
H6A H 0.714486 0.156520 0.422780 0.045 Uiso 1 1 calc R U . . .
H6B H 0.781603 0.241885 0.399312 0.045 Uiso 1 1 calc R U . . .
C7 C 0.6368(3) 0.6071(4) 0.35945(19) 0.0422(12) Uani 1 1 d . . . . .
C8 C 0.6890(3) 0.4050(4) 0.34928(18) 0.0409(12) Uani 1 1 d . . . . .
H8 H 0.735559 0.387147 0.327197 0.049 Uiso 1 1 calc R U . . .
C9 C 0.5965(3) 0.2534(4) 0.37581(18) 0.0393(11) Uani 1 1 d . . . . .
C10 C 0.6099(3) 0.4165(4) 0.31614(18) 0.0398(12) Uani 1 1 d . . . . .
H10 H 0.619711 0.402767 0.279024 0.048 Uiso 1 1 calc R U . . .
C11 C 0.5185(3) 0.6058(4) 0.29992(18) 0.0407(12) Uani 1 1 d . . . . .
H11A H 0.529214 0.694719 0.298710 0.049 Uiso 1 1 calc R U . . .
H11B H 0.516668 0.575476 0.264406 0.049 Uiso 1 1 calc R U . . .
C12 C 0.4804(3) 0.2908(4) 0.31767(19) 0.0439(12) Uani 1 1 d . . . . .
H12A H 0.469023 0.204185 0.325874 0.053 Uiso 1 1 calc R U . . .
H12B H 0.481972 0.298260 0.280104 0.053 Uiso 1 1 calc R U . . .
C13 C 0.4034(3) 0.6754(4) 0.35361(19) 0.0454(12) Uani 1 1 d . . . . .
C14 C 0.3887(3) 0.4829(4) 0.31222(18) 0.0425(12) Uani 1 1 d . . . . .
H14 H 0.379701 0.472315 0.274811 0.051 Uiso 1 1 calc R U . . .
C15 C 0.3619(3) 0.3247(4) 0.37244(18) 0.0383(11) Uani 1 1 d . . . . .
C16 C 0.3111(3) 0.5147(4) 0.34096(18) 0.0418(12) Uani 1 1 d . . . . .
H16 H 0.265507 0.522987 0.316957 0.050 Uiso 1 1 calc R U . . .
C17 C 0.7284(3) 0.2913(4) 0.60646(18) 0.0431(12) Uani 1 1 d . . . . .
H17A H 0.710716 0.205104 0.608204 0.052 Uiso 1 1 calc R U . . .
H17B H 0.779603 0.296830 0.624449 0.052 Uiso 1 1 calc R U . . .
C18 C 0.7706(3) 0.6112(4) 0.59277(17) 0.0388(11) Uani 1 1 d . . . . .
H18A H 0.817430 0.583335 0.612126 0.047 Uiso 1 1 calc R U . . .
H18B H 0.776435 0.700045 0.586700 0.047 Uiso 1 1 calc R U . . .
C19 C 0.7916(3) 0.0562(5) 0.3079(2) 0.0533(14) Uani 1 1 d . . . . .
C20 C 0.7974(4) 0.1530(5) 0.2709(2) 0.0576(15) Uani 1 1 d . . . . .
H20 H 0.845022 0.197965 0.267755 0.069 Uiso 1 1 calc R U . . .
C21 C 0.7327(4) 0.1811(5) 0.2393(2) 0.0582(15) Uani 1 1 d . . . . .
H21 H 0.737181 0.244013 0.214534 0.070 Uiso 1 1 calc R U . . .
C22 C 0.6591(3) 0.1144(5) 0.2444(2) 0.0487(13) Uani 1 1 d . . . . .
C23 C 0.6539(3) 0.0225(4) 0.2833(2) 0.0459(13) Uani 1 1 d . . . . .
C24 C 0.7210(3) -0.0058(5) 0.3140(2) 0.0511(13) Uani 1 1 d . . . . .
H24 H 0.717189 -0.068090 0.339063 0.061 Uiso 1 1 calc R U . . .
C25 C 0.5897(4) 0.1371(5) 0.2128(2) 0.0592(15) Uani 1 1 d . . . . .
H25 H 0.592016 0.197221 0.186739 0.071 Uiso 1 1 calc R U . . .
C26 C 0.5210(4) 0.0725(5) 0.2202(2) 0.0612(16) Uani 1 1 d . . . . .
C27 C 0.5147(4) -0.0172(6) 0.2600(3) 0.0737(19) Uani 1 1 d . . . . .
H27 H 0.466589 -0.059944 0.264868 0.088 Uiso 1 1 calc R U . . .
C28 C 0.5780(4) -0.0412(5) 0.2910(3) 0.0645(16) Uani 1 1 d . . . . .
H28 H 0.573061 -0.099344 0.317664 0.077 Uiso 1 1 calc R U . . .
N1 N 0.7687(2) 0.5471(3) 0.54288(15) 0.0388(9) Uani 1 1 d . . . . .
N2 N 0.7405(2) 0.3243(3) 0.55224(14) 0.0381(9) Uani 1 1 d . . . . .
N3 N 0.7644(2) 0.5262(3) 0.45746(14) 0.0366(9) Uani 1 1 d . . . . .
N4 N 0.7408(2) 0.3018(3) 0.46698(15) 0.0397(9) Uani 1 1 d . . . . .
N5 N 0.6967(3) 0.5257(3) 0.37433(15) 0.0409(10) Uani 1 1 d . . . . .
N6 N 0.6715(2) 0.3008(3) 0.38378(15) 0.0396(9) Uani 1 1 d . . . . .
N7 N 0.5840(2) 0.5445(3) 0.32700(15) 0.0406(10) Uani 1 1 d . . . . .
N8 N 0.5580(2) 0.3220(3) 0.33808(15) 0.0421(10) Uani 1 1 d . . . . .
N9 N 0.4421(3) 0.5862(3) 0.32332(16) 0.0440(10) Uani 1 1 d . . . . .
N10 N 0.4153(2) 0.3668(4) 0.33701(14) 0.0407(9) Uani 1 1 d . . . . .
N11 N 0.3292(2) 0.6321(3) 0.36660(15) 0.0430(10) Uani 1 1 d . . . . .
N12 N 0.3006(2) 0.4098(3) 0.37602(15) 0.0402(10) Uani 1 1 d . . . . .
O12' O 0.4561(11) 0.099(3) 0.1358(7) 0.120(5) Uani 0.405(12) 1 d . U P A 2
O11' O 0.4079(14) 0.227(2) 0.1955(9) 0.141(5) Uani 0.405(12) 1 d . U P A 2
O10' O 0.3752(12) -0.007(2) 0.1955(9) 0.134(5) Uani 0.405(12) 1 d . U P A 2

loop_
_atom_site_aniso_label
_atom_site_aniso_U_11
_atom_site_aniso_U_22
_atom_site_aniso_U_33
_atom_site_aniso_U_23
_atom_site_aniso_U_13
_atom_site_aniso_U_12
Sr1 0.0613(4) 0.0244(3) 0.0534(3) 0.0042(2) 0.0059(2) 0.0002(2)
S1 0.0568(10) 0.1195(16) 0.0553(9) -0.0173(10) -0.0044(8) 0.0185(10)
S2 0.0964(17) 0.1033(17) 0.1200(19) -0.0192(15) -0.0544(15) 0.0124(13)
O1 0.068(2) 0.0218(17) 0.052(2) 0.0009(15) -0.0005(17) 0.0004(15)
O2 0.080(3) 0.0229(17) 0.059(2) -0.0015(16) -0.0066(19) 0.0009(16)
O3 0.081(3) 0.038(2) 0.089(3) -0.018(2) 0.021(2) -0.014(2)
O4 0.060(2) 0.0207(16) 0.053(2) 0.0031(14) 0.0058(16) -0.0074(15)
O5 0.063(2) 0.0283(18) 0.056(2) 0.0061(16) 0.0008(17) -0.0106(16)
O6 0.068(3) 0.0307(18) 0.061(2) 0.0138(17) 0.0000(18) -0.0030(17)
O7 0.095(4) 0.175(6) 0.172(6) -0.105(5) -0.056(4) 0.033(4)
O8 0.079(4) 0.246(8) 0.067(3) 0.059(4) 0.008(3) 0.016(4)
O9 0.070(3) 0.114(4) 0.057(2) 0.010(2) 0.013(2) 0.031(3)
O10 0.129(9) 0.165(8) 0.177(10) -0.057(8) -0.083(8) -0.015(8)
O11 0.082(7) 0.158(9) 0.159(9) 0.009(8) -0.028(6) 0.036(6)
O12 0.109(7) 0.149(9) 0.119(7) 0.024(8) -0.051(6) 0.020(7)
O1W 0.110(4) 0.043(2) 0.057(2) -0.0043(18) -0.003(2) 0.005(2)
O2W 0.087(4) 0.160(6) 0.090(3) 0.020(4) 0.001(3) -0.020(3)
O3W 0.082(3) 0.053(3) 0.111(4) -0.005(2) 0.027(3) -0.002(2)
O4W 0.099(4) 0.071(3) 0.081(3) 0.005(2) -0.028(3) -0.018(3)
O5W 0.072(3) 0.079(3) 0.079(3) 0.005(2) 0.017(2) -0.009(2)
C1 0.042(3) 0.026(2) 0.044(3) 0.001(2) -0.004(2) -0.0032(19)
C2 0.034(3) 0.027(2) 0.052(3) -0.002(2) -0.005(2) 0.0006(19)
C3 0.048(3) 0.024(2) 0.038(3) 0.003(2) 0.003(2) 0.004(2)
C4 0.043(3) 0.023(2) 0.045(3) 0.000(2) 0.009(2) -0.0028(19)
C5 0.051(3) 0.027(2) 0.045(3) 0.008(2) 0.003(2) -0.006(2)
C6 0.048(3) 0.021(2) 0.045(3) -0.004(2) 0.000(2) 0.001(2)
C7 0.054(3) 0.029(3) 0.043(3) 0.005(2) 0.006(2) -0.005(2)
C8 0.057(3) 0.024(2) 0.041(3) 0.001(2) 0.005(2) 0.000(2)
C9 0.048(3) 0.028(2) 0.042(3) -0.006(2) 0.007(2) 0.003(2)
C10 0.054(3) 0.025(2) 0.040(3) -0.002(2) 0.005(2) 0.005(2)
C11 0.050(3) 0.030(2) 0.042(3) 0.010(2) 0.004(2) -0.004(2)
C12 0.057(3) 0.029(2) 0.046(3) -0.008(2) -0.005(2) -0.007(2)
C13 0.064(4) 0.028(3) 0.044(3) 0.001(2) -0.007(2) -0.001(2)
C14 0.065(3) 0.031(3) 0.031(2) 0.001(2) -0.003(2) -0.001(2)
C15 0.044(3) 0.030(2) 0.041(3) -0.002(2) -0.007(2) -0.006(2)
C16 0.058(3) 0.031(2) 0.037(3) -0.003(2) -0.002(2) -0.001(2)
C17 0.048(3) 0.030(2) 0.051(3) 0.003(2) 0.000(2) 0.003(2)
C18 0.042(3) 0.034(2) 0.040(3) -0.002(2) -0.005(2) -0.007(2)
C19 0.056(4) 0.063(4) 0.041(3) -0.013(3) 0.003(3) 0.018(3)
C20 0.050(4) 0.061(4) 0.062(4) -0.016(3) 0.003(3) 0.003(3)
C21 0.073(4) 0.044(3) 0.058(3) -0.002(3) 0.020(3) 0.005(3)
C22 0.058(4) 0.038(3) 0.050(3) -0.003(2) 0.001(3) 0.005(2)
C23 0.057(3) 0.029(3) 0.051(3) -0.008(2) -0.004(3) 0.007(2)
C24 0.051(4) 0.048(3) 0.054(3) -0.002(3) -0.005(3) 0.003(3)
C25 0.075(4) 0.048(3) 0.054(3) -0.003(3) -0.005(3) 0.012(3)
C26 0.067(4) 0.046(3) 0.071(4) -0.010(3) -0.017(3) 0.006(3)
C27 0.062(4) 0.053(4) 0.106(5) -0.010(4) -0.019(4) -0.010(3)
C28 0.072(4) 0.046(3) 0.076(4) 0.002(3) -0.008(3) -0.006(3)
N1 0.046(2) 0.0254(19) 0.045(2) -0.0015(18) -0.0041(19) -0.0020(17)
N2 0.051(3) 0.0249(19) 0.038(2) 0.0005(17) 0.0009(18) -0.0061(17)
N3 0.053(3) 0.0198(18) 0.037(2) 0.0004(16) 0.0008(18) 0.0015(17)
N4 0.049(3) 0.028(2) 0.041(2) -0.0044(18) 0.0005(18) -0.0068(17)
N5 0.061(3) 0.0178(19) 0.044(2) -0.0003(17) -0.002(2) -0.0038(18)
N6 0.050(3) 0.0238(19) 0.045(2) 0.0051(17) -0.0003(19) -0.0031(17)
N7 0.054(3) 0.0226(19) 0.046(2) -0.0002(17) 0.002(2) -0.0006(17)
N8 0.052(3) 0.0248(19) 0.050(2) 0.0043(18) -0.007(2) -0.0046(18)
N9 0.050(3) 0.030(2) 0.052(2) -0.0018(19) 0.007(2) -0.0051(18)
N10 0.050(3) 0.032(2) 0.041(2) 0.0028(18) 0.0019(19) 0.0071(19)
N11 0.048(3) 0.026(2) 0.055(2) -0.0022(19) 0.010(2) -0.0022(19)
N12 0.049(3) 0.026(2) 0.045(2) 0.0039(17) 0.0016(19) -0.0036(18)
O12' 0.108(9) 0.170(11) 0.081(8) 0.018(10) -0.036(7) 0.003(10)
O11' 0.125(10) 0.129(10) 0.169(11) -0.005(9) -0.055(9) 0.046(9)
O10' 0.095(9) 0.160(10) 0.146(10) -0.014(10) -0.054(8) -0.033(8)

loop_
_atom_type_symbol
_atom_type_description
_atom_type_scat_dispersion_real
_atom_type_scat_dispersion_imag
_atom_type_scat_source
C C 0.0033 0.0016 'International Tables Vol C Tables 4.2.6.8 and 6.1.1.4'
H H 0.0000 0.0000 'International Tables Vol C Tables 4.2.6.8 and 6.1.1.4'
N N 0.0061 0.0033 'International Tables Vol C Tables 4.2.6.8 and 6.1.1.4'
O O 0.0106 0.0060 'International Tables Vol C Tables 4.2.6.8 and 6.1.1.4'
S S 0.1246 0.1234 'International Tables Vol C Tables 4.2.6.8 and 6.1.1.4'
Sr Sr -1.5307 3.2498 'International Tables Vol C Tables 4.2.6.8 and 6.1.1.4'

loop_
_geom_angle_atom_site_label_1
_geom_angle_atom_site_label_2
_geom_angle_atom_site_label_3
_geom_angle
_geom_angle_site_symmetry_1
_geom_angle_site_symmetry_3
_geom_angle_publ_flag
O1 Sr1 O1W 77.23(11) . . ?
O1 Sr1 O4W 101.61(14) . . ?
O1W Sr1 O4W 149.76(16) . . ?
O1 Sr1 O3W 143.82(12) . . ?
O1W Sr1 O3W 109.55(15) . . ?
O4W Sr1 O3W 89.37(17) . . ?
O1 Sr1 O6 79.87(10) . 3_666 ?
O1W Sr1 O6 135.56(12) . 3_666 ?
O4W Sr1 O6 72.20(13) . 3_666 ?
O3W Sr1 O6 70.81(13) . 3_666 ?
O1 Sr1 O4 145.23(10) . 1_565 ?
O1W Sr1 O4 80.27(11) . 1_565 ?
O4W Sr1 O4 85.06(13) . 1_565 ?
O3W Sr1 O4 69.27(12) . 1_565 ?
O6 Sr1 O4 133.82(10) 3_666 1_565 ?
O1 Sr1 O5W 73.05(13) . . ?
O1W Sr1 O5W 76.45(15) . . ?
O4W Sr1 O5W 74.42(15) . . ?
O3W Sr1 O5W 142.90(14) . . ?
O6 Sr1 O5W 131.12(13) 3_666 . ?
O4 Sr1 O5W 76.15(13) 1_565 . ?
O1 Sr1 O2W 84.16(15) . . ?
O1W Sr1 O2W 68.53(15) . . ?
O4W Sr1 O2W 141.71(15) . . ?
O3W Sr1 O2W 67.05(16) . . ?
O6 Sr1 O2W 71.68(13) 3_666 . ?
O4 Sr1 O2W 111.64(15) 1_565 . ?
O5W Sr1 O2W 141.63(15) . . ?
O7 S1 O9 114.3(4) . . ?
O7 S1 O8 111.5(5) . . ?
O9 S1 O8 111.9(3) . . ?
O7 S1 C19 106.8(3) . . ?
O9 S1 C19 105.7(3) . . ?
O8 S1 C19 106.1(3) . . ?
O12' S2 O11' 109.1(13) . . ?
O10 S2 O11 119.9(9) . . ?
O10 S2 O12 113.8(9) . . ?
O11 S2 O12 107.5(7) . . ?
O12' S2 O10' 111.6(13) . . ?
O11' S2 O10' 116.7(13) . . ?
O12' S2 C26 106.6(9) . . ?
O11' S2 C26 106.7(8) . . ?
O10 S2 C26 102.6(6) . . ?
O11 S2 C26 105.8(5) . . ?
O12 S2 C26 106.0(5) . . ?
O10' S2 C26 105.4(7) . . ?
C1 O1 Sr1 154.3(3) . . ?
C3 O4 Sr1 143.4(3) . 1_545 ?
C15 O6 Sr1 153.9(3) . 3_666 ?
O1 C1 N3 126.1(4) . . ?
O1 C1 N1 124.9(4) . . ?
N3 C1 N1 109.0(4) . . ?
N1 C2 N2 114.4(4) . . ?
N1 C2 C4 103.6(4) . . ?
N2 C2 C4 103.9(4) . . ?
N1 C2 H2 111.4 . . ?
N2 C2 H2 111.4 . . ?
C4 C2 H2 111.4 . . ?
O4 C3 N2 126.2(4) . . ?
O4 C3 N4 125.6(4) . . ?
N2 C3 N4 108.2(4) . . ?
N4 C4 N3 113.1(4) . . ?
N4 C4 C2 103.4(3) . . ?
N3 C4 C2 103.7(3) . . ?
N4 C4 H4 112.0 . . ?
N3 C4 H4 112.0 . . ?
C2 C4 H4 112.0 . . ?
N5 C5 N3 113.7(4) . . ?
N5 C5 H5A 108.8 . . ?
N3 C5 H5A 108.8 . . ?
N5 C5 H5B 108.8 . . ?
N3 C5 H5B 108.8 . . ?
H5A C5 H5B 107.7 . . ?
N4 C6 N6 114.9(4) . . ?
N4 C6 H6A 108.5 . . ?
N6 C6 H6A 108.5 . . ?
N4 C6 H6B 108.5 . . ?
N6 C6 H6B 108.5 . . ?
H6A C6 H6B 107.5 . . ?
O2 C7 N5 126.3(5) . . ?
O2 C7 N7 125.1(5) . . ?
N5 C7 N7 108.5(4) . . ?
N5 C8 N6 115.5(4) . . ?
N5 C8 C10 104.2(4) . . ?
N6 C8 C10 102.9(4) . . ?
N5 C8 H8 111.2 . . ?
N6 C8 H8 111.2 . . ?
C10 C8 H8 111.2 . . ?
O5 C9 N6 126.2(4) . . ?
O5 C9 N8 124.4(5) . . ?
N6 C9 N8 109.4(4) . . ?
N8 C10 N7 113.9(4) . . ?
N8 C10 C8 103.4(4) . . ?
N7 C10 C8 102.5(4) . . ?
N8 C10 H10 112.1 . . ?
N7 C10 H10 112.1 . . ?
C8 C10 H10 112.1 . . ?
N9 C11 N7 113.6(4) . . ?
N9 C11 H11A 108.8 . . ?
N7 C11 H11A 108.8 . . ?
N9 C11 H11B 108.8 . . ?
N7 C11 H11B 108.8 . . ?
H11A C11 H11B 107.7 . . ?
N8 C12 N10 114.7(4) . . ?
N8 C12 H12A 108.6 . . ?
N10 C12 H12A 108.6 . . ?
N8 C12 H12B 108.6 . . ?
N10 C12 H12B 108.6 . . ?
H12A C12 H12B 107.6 . . ?
O3 C13 N11 127.7(5) . . ?
O3 C13 N9 123.4(5) . . ?
N11 C13 N9 108.9(4) . . ?
N9 C14 N10 112.3(4) . . ?
N9 C14 C16 104.6(4) . . ?
N10 C14 C16 103.5(4) . . ?
N9 C14 H14 112.0 . . ?
N10 C14 H14 112.0 . . ?
C16 C14 H14 112.0 . . ?
O6 C15 N10 126.4(5) . . ?
O6 C15 N12 125.4(4) . . ?
N10 C15 N12 108.2(4) . . ?
N11 C16 N12 114.4(4) . . ?
N11 C16 C14 103.8(4) . . ?
N12 C16 C14 103.3(4) . . ?
N11 C16 H16 111.6 . . ?
N12 C16 H16 111.6 . . ?
C14 C16 H16 111.6 . . ?
N11 C17 N2 114.6(4) 3_666 . ?
N11 C17 H17A 108.6 3_666 . ?
N2 C17 H17A 108.6 . . ?
N11 C17 H17B 108.6 3_666 . ?
N2 C17 H17B 108.6 . . ?
H17A C17 H17B 107.6 . . ?
N12 C18 N1 113.6(4) 3_666 . ?
N12 C18 H18A 108.9 3_666 . ?
N1 C18 H18A 108.9 . . ?
N12 C18 H18B 108.9 3_666 . ?
N1 C18 H18B 108.9 . . ?
H18A C18 H18B 107.7 . . ?
C24 C19 C20 119.9(5) . . ?
C24 C19 S1 120.1(5) . . ?
C20 C19 S1 120.0(5) . . ?
C21 C20 C19 120.2(6) . . ?
C21 C20 H20 119.9 . . ?
C19 C20 H20 119.9 . . ?
C20 C21 C22 120.3(5) . . ?
C20 C21 H21 119.9 . . ?
C22 C21 H21 119.9 . . ?
C23 C22 C21 118.2(5) . . ?
C23 C22 C25 118.2(5) . . ?
C21 C22 C25 123.6(5) . . ?
C24 C23 C22 120.2(5) . . ?
C24 C23 C28 121.0(5) . . ?
C22 C23 C28 118.8(5) . . ?
C19 C24 C23 121.1(5) . . ?
C19 C24 H24 119.4 . . ?
C23 C24 H24 119.4 . . ?
C26 C25 C22 120.9(6) . . ?
C26 C25 H25 119.6 . . ?
C22 C25 H25 119.6 . . ?
C25 C26 C27 121.2(6) . . ?
C25 C26 S2 121.5(5) . . ?
C27 C26 S2 117.3(5) . . ?
C28 C27 C26 120.1(6) . . ?
C28 C27 H27 119.9 . . ?
C26 C27 H27 119.9 . . ?
C27 C28 C23 120.7(6) . . ?
C27 C28 H28 119.7 . . ?
C23 C28 H28 119.7 . . ?
C1 N1 C2 112.1(4) . . ?
C1 N1 C18 123.0(4) . . ?
C2 N1 C18 124.3(4) . . ?
C3 N2 C17 122.4(4) . . ?
C3 N2 C2 112.3(4) . . ?
C17 N2 C2 124.0(4) . . ?
C1 N3 C5 122.7(4) . . ?
C1 N3 C4 111.4(4) . . ?
C5 N3 C4 124.1(4) . . ?
C3 N4 C6 123.6(4) . . ?
C3 N4 C4 111.9(4) . . ?
C6 N4 C4 123.5(4) . . ?
C7 N5 C5 122.1(4) . . ?
C7 N5 C8 112.2(4) . . ?
C5 N5 C8 124.8(4) . . ?
C9 N6 C6 123.2(4) . . ?
C9 N6 C8 112.2(4) . . ?
C6 N6 C8 124.0(4) . . ?
C7 N7 C11 123.0(4) . . ?
C7 N7 C10 112.5(4) . . ?
C11 N7 C10 123.6(4) . . ?
C9 N8 C12 123.5(4) . . ?
C9 N8 C10 111.9(4) . . ?
C12 N8 C10 123.9(4) . . ?
C13 N9 C11 123.4(4) . . ?
C13 N9 C14 110.6(4) . . ?
C11 N9 C14 125.3(4) . . ?
C15 N10 C12 122.5(4) . . ?
C15 N10 C14 112.3(4) . . ?
C12 N10 C14 123.7(4) . . ?
C13 N11 C17 121.8(4) . 3_666 ?
C13 N11 C16 111.8(4) . . ?
C17 N11 C16 125.1(4) 3_666 . ?
C15 N12 C18 122.9(4) . 3_666 ?
C15 N12 C16 112.5(4) . . ?
C18 N12 C16 124.3(4) 3_666 . ?

loop_
_geom_bond_atom_site_label_1
_geom_bond_atom_site_label_2
_geom_bond_distance
_geom_bond_site_symmetry_2
_geom_bond_publ_flag
Sr1 O1 2.538(3) . ?
Sr1 O1W 2.544(4) . ?
Sr1 O4W 2.554(4) . ?
Sr1 O3W 2.578(4) . ?
Sr1 O6 2.590(3) 3_666 ?
Sr1 O4 2.595(3) 1_565 ?
Sr1 O5W 2.628(4) . ?
Sr1 O2W 2.717(5) . ?
S1 O7 1.405(6) . ?
S1 O9 1.437(4) . ?
S1 O8 1.475(6) . ?
S1 C19 1.776(6) . ?
S2 O12' 1.257(19) . ?
S2 O11' 1.45(2) . ?
S2 O10 1.465(14) . ?
S2 O11 1.514(13) . ?
S2 O12 1.531(15) . ?
S2 O10' 1.56(2) . ?
S2 C26 1.761(6) . ?
O1 C1 1.241(5) . ?
O2 C7 1.225(5) . ?
O3 C13 1.224(6) . ?
O4 C3 1.223(5) . ?
O5 C9 1.234(5) . ?
O6 C15 1.208(5) . ?
C1 N3 1.352(6) . ?
C1 N1 1.361(6) . ?
C2 N1 1.454(5) . ?
C2 N2 1.454(6) . ?
C2 C4 1.518(7) . ?
C2 H2 0.9800 . ?
C3 N2 1.355(6) . ?
C3 N4 1.368(6) . ?
C4 N4 1.464(6) . ?
C4 N3 1.469(6) . ?
C4 H4 0.9800 . ?
C5 N5 1.441(6) . ?
C5 N3 1.443(6) . ?
C5 H5A 0.9700 . ?
C5 H5B 0.9700 . ?
C6 N4 1.441(6) . ?
C6 N6 1.440(6) . ?
C6 H6A 0.9700 . ?
C6 H6B 0.9700 . ?
C7 N5 1.378(6) . ?
C7 N7 1.384(6) . ?
C8 N5 1.450(5) . ?
C8 N6 1.456(5) . ?
C8 C10 1.570(7) . ?
C8 H8 0.9800 . ?
C9 N6 1.362(6) . ?
C9 N8 1.374(6) . ?
C10 N8 1.445(6) . ?
C10 N7 1.464(5) . ?
C10 H10 0.9800 . ?
C11 N9 1.423(6) . ?
C11 N7 1.449(6) . ?
C11 H11A 0.9700 . ?
C11 H11B 0.9700 . ?
C12 N8 1.432(6) . ?
C12 N10 1.444(6) . ?
C12 H12A 0.9700 . ?
C12 H12B 0.9700 . ?
C13 N11 1.360(6) . ?
C13 N9 1.391(6) . ?
C14 N9 1.447(6) . ?
C14 N10 1.465(6) . ?
C14 C16 1.527(7) . ?
C14 H14 0.9800 . ?
C15 N10 1.351(6) . ?
C15 N12 1.371(6) . ?
C16 N11 1.451(6) . ?
C16 N12 1.452(6) . ?
C16 H16 0.9800 . ?
C17 N11 1.440(6) 3_666 ?
C17 N2 1.454(6) . ?
C17 H17A 0.9700 . ?
C17 H17B 0.9700 . ?
C18 N12 1.449(6) 3_666 ?
C18 N1 1.455(6) . ?
C18 H18A 0.9700 . ?
C18 H18B 0.9700 . ?
C19 C24 1.358(8) . ?
C19 C20 1.411(8) . ?
C20 C21 1.380(8) . ?
C20 H20 0.9300 . ?
C21 C22 1.424(8) . ?
C21 H21 0.9300 . ?
C22 C23 1.407(7) . ?
C22 C25 1.431(8) . ?
C23 C24 1.398(7) . ?
C23 C28 1.448(8) . ?
C24 H24 0.9300 . ?
C25 C26 1.350(8) . ?
C25 H25 0.9300 . ?
C26 C27 1.408(9) . ?
C27 C28 1.344(9) . ?
C27 H27 0.9300 . ?
C28 H28 0.9300 . ?

loop_
_geom_torsion_atom_site_label_1
_geom_torsion_atom_site_label_2
_geom_torsion_atom_site_label_3
_geom_torsion_atom_site_label_4
_geom_torsion
_geom_torsion_site_symmetry_1
_geom_torsion_site_symmetry_2
_geom_torsion_site_symmetry_3
_geom_torsion_site_symmetry_4
_geom_torsion_publ_flag
Sr1 O1 C1 N3 163.4(5) . . . . ?
Sr1 O1 C1 N1 -17.8(11) . . . . ?
Sr1 O4 C3 N2 -89.9(6) 1_545 . . . ?
Sr1 O4 C3 N4 90.3(6) 1_545 . . . ?
N1 C2 C4 N4 -121.0(4) . . . . ?
N2 C2 C4 N4 -1.0(4) . . . . ?
N1 C2 C4 N3 -2.7(5) . . . . ?
N2 C2 C4 N3 117.3(4) . . . . ?
N5 C8 C10 N8 -118.3(4) . . . . ?
N6 C8 C10 N8 2.6(4) . . . . ?
N5 C8 C10 N7 0.4(4) . . . . ?
N6 C8 C10 N7 121.3(4) . . . . ?
Sr1 O6 C15 N10 166.5(5) 3_666 . . . ?
Sr1 O6 C15 N12 -12.4(11) 3_666 . . . ?
N9 C14 C16 N11 -1.3(5) . . . . ?
N10 C14 C16 N11 116.4(4) . . . . ?
N9 C14 C16 N12 -121.1(4) . . . . ?
N10 C14 C16 N12 -3.4(5) . . . . ?
O7 S1 C19 C24 -124.4(5) . . . . ?
O9 S1 C19 C24 113.6(5) . . . . ?
O8 S1 C19 C24 -5.4(5) . . . . ?
O7 S1 C19 C20 57.1(6) . . . . ?
O9 S1 C19 C20 -64.9(5) . . . . ?
O8 S1 C19 C20 176.2(4) . . . . ?
C24 C19 C20 C21 -2.9(8) . . . . ?
S1 C19 C20 C21 175.6(4) . . . . ?
C19 C20 C21 C22 1.2(8) . . . . ?
C20 C21 C22 C23 1.8(7) . . . . ?
C20 C21 C22 C25 -179.3(5) . . . . ?
C21 C22 C23 C24 -3.2(7) . . . . ?
C25 C22 C23 C24 177.9(5) . . . . ?
C21 C22 C23 C28 176.5(5) . . . . ?
C25 C22 C23 C28 -2.5(7) . . . . ?
C20 C19 C24 C23 1.6(8) . . . . ?
S1 C19 C24 C23 -176.9(4) . . . . ?
C22 C23 C24 C19 1.5(8) . . . . ?
C28 C23 C24 C19 -178.1(5) . . . . ?
C23 C22 C25 C26 0.3(8) . . . . ?
C21 C22 C25 C26 -178.6(5) . . . . ?
C22 C25 C26 C27 1.5(9) . . . . ?
C22 C25 C26 S2 178.5(4) . . . . ?
O12' S2 C26 C25 50.7(14) . . . . ?
O11' S2 C26 C25 -65.8(13) . . . . ?
O10 S2 C26 C25 125.4(10) . . . . ?
O11 S2 C26 C25 -108.1(9) . . . . ?
O12 S2 C26 C25 5.8(9) . . . . ?
O10' S2 C26 C25 169.4(11) . . . . ?
O12' S2 C26 C27 -132.1(14) . . . . ?
O11' S2 C26 C27 111.3(13) . . . . ?
O10 S2 C26 C27 -57.4(11) . . . . ?
O11 S2 C26 C27 69.0(9) . . . . ?
O12 S2 C26 C27 -177.0(8) . . . . ?
O10' S2 C26 C27 -13.4(12) . . . . ?
C25 C26 C27 C28 -0.9(9) . . . . ?
S2 C26 C27 C28 -178.1(5) . . . . ?
C26 C27 C28 C23 -1.3(9) . . . . ?
C24 C23 C28 C27 -177.3(5) . . . . ?
C22 C23 C28 C27 3.0(8) . . . . ?
O1 C1 N1 C2 -177.6(4) . . . . ?
N3 C1 N1 C2 1.4(5) . . . . ?
O1 C1 N1 C18 -6.4(7) . . . . ?
N3 C1 N1 C18 172.5(4) . . . . ?
N2 C2 N1 C1 -111.5(4) . . . . ?
C4 C2 N1 C1 0.9(5) . . . . ?
N2 C2 N1 C18 77.5(5) . . . . ?
C4 C2 N1 C18 -170.1(4) . . . . ?
N12 C18 N1 C1 102.4(5) 3_666 . . . ?
N12 C18 N1 C2 -87.6(5) 3_666 . . . ?
O4 C3 N2 C17 6.3(7) . . . . ?
N4 C3 N2 C17 -173.9(4) . . . . ?
O4 C3 N2 C2 174.4(4) . . . . ?
N4 C3 N2 C2 -5.8(5) . . . . ?
N11 C17 N2 C3 -107.9(5) 3_666 . . . ?
N11 C17 N2 C2 85.4(5) 3_666 . . . ?
N1 C2 N2 C3 116.5(4) . . . . ?
C4 C2 N2 C3 4.2(5) . . . . ?
N1 C2 N2 C17 -75.6(5) . . . . ?
C4 C2 N2 C17 172.1(4) . . . . ?
O1 C1 N3 C5 10.2(7) . . . . ?
N1 C1 N3 C5 -168.7(4) . . . . ?
O1 C1 N3 C4 175.7(5) . . . . ?
N1 C1 N3 C4 -3.3(5) . . . . ?
N5 C5 N3 C1 -108.9(5) . . . . ?
N5 C5 N3 C4 87.5(5) . . . . ?
N4 C4 N3 C1 115.0(4) . . . . ?
C2 C4 N3 C1 3.7(5) . . . . ?
N4 C4 N3 C5 -79.8(5) . . . . ?
C2 C4 N3 C5 168.9(4) . . . . ?
O4 C3 N4 C6 -6.8(7) . . . . ?
N2 C3 N4 C6 173.4(4) . . . . ?
O4 C3 N4 C4 -175.1(4) . . . . ?
N2 C3 N4 C4 5.0(5) . . . . ?
N6 C6 N4 C3 106.4(5) . . . . ?
N6 C6 N4 C4 -86.6(5) . . . . ?
N3 C4 N4 C3 -113.9(4) . . . . ?
C2 C4 N4 C3 -2.3(5) . . . . ?
N3 C4 N4 C6 77.8(5) . . . . ?
C2 C4 N4 C6 -170.7(4) . . . . ?
O2 C7 N5 C5 -4.1(7) . . . . ?
N7 C7 N5 C5 173.4(4) . . . . ?
O2 C7 N5 C8 -173.8(5) . . . . ?
N7 C7 N5 C8 3.7(5) . . . . ?
N3 C5 N5 C7 107.0(5) . . . . ?
N3 C5 N5 C8 -84.7(5) . . . . ?
N6 C8 N5 C7 -114.6(5) . . . . ?
C10 C8 N5 C7 -2.5(5) . . . . ?
N6 C8 N5 C5 76.1(6) . . . . ?
C10 C8 N5 C5 -171.9(4) . . . . ?
O5 C9 N6 C6 5.6(7) . . . . ?
N8 C9 N6 C6 -173.6(4) . . . . ?
O5 C9 N6 C8 177.2(4) . . . . ?
N8 C9 N6 C8 -2.0(5) . . . . ?
N4 C6 N6 C9 -103.6(5) . . . . ?
N4 C6 N6 C8 85.8(5) . . . . ?
N5 C8 N6 C9 112.3(5) . . . . ?
C10 C8 N6 C9 -0.5(5) . . . . ?
N5 C8 N6 C6 -76.2(6) . . . . ?
C10 C8 N6 C6 171.0(4) . . . . ?
O2 C7 N7 C11 4.1(7) . . . . ?
N5 C7 N7 C11 -173.4(4) . . . . ?
O2 C7 N7 C10 174.1(5) . . . . ?
N5 C7 N7 C10 -3.4(5) . . . . ?
N9 C11 N7 C7 -102.3(5) . . . . ?
N9 C11 N7 C10 88.8(5) . . . . ?
N8 C10 N7 C7 112.8(5) . . . . ?
C8 C10 N7 C7 1.8(5) . . . . ?
N8 C10 N7 C11 -77.3(5) . . . . ?
C8 C10 N7 C11 171.7(4) . . . . ?
O5 C9 N8 C12 -4.2(7) . . . . ?
N6 C9 N8 C12 175.1(4) . . . . ?
O5 C9 N8 C10 -175.3(4) . . . . ?
N6 C9 N8 C10 3.9(5) . . . . ?
N10 C12 N8 C9 103.4(5) . . . . ?
N10 C12 N8 C10 -86.5(5) . . . . ?
N7 C10 N8 C9 -114.5(4) . . . . ?
C8 C10 N8 C9 -4.0(5) . . . . ?
N7 C10 N8 C12 74.5(6) . . . . ?
C8 C10 N8 C12 -175.1(4) . . . . ?
O3 C13 N9 C11 -4.0(8) . . . . ?
N11 C13 N9 C11 175.1(4) . . . . ?
O3 C13 N9 C14 -174.4(5) . . . . ?
N11 C13 N9 C14 4.7(5) . . . . ?
N7 C11 N9 C13 102.8(5) . . . . ?
N7 C11 N9 C14 -88.2(6) . . . . ?
N10 C14 N9 C13 -113.5(4) . . . . ?
C16 C14 N9 C13 -1.9(5) . . . . ?
N10 C14 N9 C11 76.4(5) . . . . ?
C16 C14 N9 C11 -172.1(4) . . . . ?
O6 C15 N10 C12 11.1(7) . . . . ?
N12 C15 N10 C12 -169.8(4) . . . . ?
O6 C15 N10 C14 177.5(5) . . . . ?
N12 C15 N10 C14 -3.4(5) . . . . ?
N8 C12 N10 C15 -105.1(5) . . . . ?
N8 C12 N10 C14 90.1(5) . . . . ?
N9 C14 N10 C15 116.5(4) . . . . ?
C16 C14 N10 C15 4.3(5) . . . . ?
N9 C14 N10 C12 -77.2(5) . . . . ?
C16 C14 N10 C12 170.5(4) . . . . ?
O3 C13 N11 C17 5.4(8) . . . 3_666 ?
N9 C13 N11 C17 -173.7(4) . . . 3_666 ?
O3 C13 N11 C16 173.3(5) . . . . ?
N9 C13 N11 C16 -5.7(6) . . . . ?
N12 C16 N11 C13 116.2(5) . . . . ?
C14 C16 N11 C13 4.3(5) . . . . ?
N12 C16 N11 C17 -76.3(6) . . . 3_666 ?
C14 C16 N11 C17 171.8(4) . . . 3_666 ?
O6 C15 N12 C18 -6.4(7) . . . 3_666 ?
N10 C15 N12 C18 174.5(4) . . . 3_666 ?
O6 C15 N12 C16 -180.0(5) . . . . ?
N10 C15 N12 C16 0.9(5) . . . . ?
N11 C16 N12 C15 -110.5(5) . . . . ?
C14 C16 N12 C15 1.7(5) . . . . ?
N11 C16 N12 C18 76.0(6) . . . 3_666 ?
C14 C16 N12 C18 -171.8(4) . . . 3_666 ?

loop_
_platon_squeeze_void_nr
_platon_squeeze_void_average_x
_platon_squeeze_void_average_y
_platon_squeeze_void_average_z
_platon_squeeze_void_volume
_platon_squeeze_void_count_electrons
_platon_squeeze_void_content
1 0.000 0.000 0.000 90 18 ' '
2 0.061 -0.048 0.439 1072 295 ' '
3 0.500 0.500 0.500 90 18 ' '
